data_7047814
loop_
_publ_author_name
'Wang, Hai-Ling'
'Ma, Xiong-Feng'
'Zou, Hua-Hong'
'Wang, Kai'
'Li, Bo'
'Chen, Zi-Lu'
'Liang, Fu-Pei'

_publ_section_title
;
 Mixed chelating ligands used to regulate the luminescence of Ln(iii)
 complexes and single-ion magnet behavior in Dy-based analogues.
;
_journal_issue 44
_journal_name_full 'Dalton transactions (Cambridge, England : 2003)'
_journal_page_first 15929
_journal_page_last 15940
_journal_paper_doi 10.1039/c8dt03133a
_journal_volume 47
_journal_year 2018
_chemical_formula_moiety 'C32 H20 Cl4 Ho N5 O5'
_chemical_formula_sum 'C32 H20 Cl4 Ho N5 O5'
_chemical_formula_weight 861.26
_space_group_crystal_system monoclinic
_space_group_IT_number 14
_space_group_name_Hall '-P 2ybc'
_space_group_name_H-M_alt 'P 1 21/c 1'
_symmetry_space_group_name_Hall '-P 2ybc'
_symmetry_space_group_name_H-M 'P 1 21/c 1'
_atom_sites_solution_hydrogens geom
_atom_sites_solution_primary iterative
_atom_sites_solution_secondary difmap
_audit_creation_date 2018-06-06
_audit_creation_method
;
Olex2 1.2
(compiled 2018.05.29 svn.r3508 for OlexSys, GUI svn.r5506)
;
_audit_update_record
;
2018-07-15 deposited with the CCDC.
2018-10-17 downloaded from the CCDC.
;
_cell_angle_alpha 90.00
_cell_angle_beta 97.769(2)
_cell_angle_gamma 90.00
_cell_formula_units_Z 4
_cell_length_a 13.2312(18)
_cell_length_b 16.689(2)
_cell_length_c 14.3530(19)
_cell_measurement_reflns_used 9876
_cell_measurement_temperature 296(2)
_cell_measurement_theta_max 26.389
_cell_measurement_theta_min 2.313
_cell_volume 3140.3(7)
_computing_cell_refinement 'SAINT v8.27A (Bruker, 2012)'
_computing_data_reduction 'SAINT v8.27A (Bruker, 2012)'
_computing_molecular_graphics 'Olex2 (Dolomanov et al., 2009)'
_computing_publication_material 'Olex2 (Dolomanov et al., 2009)'
_computing_structure_refinement 'XL (Sheldrick, 2008)'
_computing_structure_solution 'olex2.solve (Bourhis et al., 2015)'
_diffrn_ambient_temperature 296.15
_diffrn_measured_fraction_theta_full 0.995
_diffrn_measured_fraction_theta_max 0.995
_diffrn_measurement_device_type 'Bruker APEX-II CCD'
_diffrn_measurement_method '\f and \w scans'
_diffrn_radiation_monochromator graphite
_diffrn_radiation_type MoK\a
_diffrn_radiation_wavelength 0.71073
_diffrn_reflns_av_R_equivalents 0.0339
_diffrn_reflns_av_unetI/netI 0.0232
_diffrn_reflns_limit_h_max 16
_diffrn_reflns_limit_h_min -16
_diffrn_reflns_limit_k_max 20
_diffrn_reflns_limit_k_min -20
_diffrn_reflns_limit_l_max 17
_diffrn_reflns_limit_l_min -17
_diffrn_reflns_number 37976
_diffrn_reflns_theta_full 26.53
_diffrn_reflns_theta_max 26.53
_diffrn_reflns_theta_min 1.55
_diffrn_source 'fine-focus sealed tube'
_diffrn_standards_number 0
_exptl_absorpt_coefficient_mu 2.911
_exptl_absorpt_correction_type none
_exptl_crystal_density_diffrn 1.822
_exptl_crystal_density_method 'not measured'
_exptl_crystal_description block
_exptl_crystal_F_000 1688
_refine_diff_density_max 0.616
_refine_diff_density_min -0.494
_refine_diff_density_rms 0.071
_refine_ls_extinction_method none
_refine_ls_goodness_of_fit_ref 1.054
_refine_ls_hydrogen_treatment constr
_refine_ls_matrix_type full
_refine_ls_number_parameters 426
_refine_ls_number_reflns 6486
_refine_ls_number_restraints 0
_refine_ls_restrained_S_all 1.054
_refine_ls_R_factor_all 0.0303
_refine_ls_R_factor_gt 0.0222
_refine_ls_shift/su_max 0.002
_refine_ls_shift/su_mean 0.000
_refine_ls_structure_factor_coef Fsqd
_refine_ls_weighting_details 'calc w=1/[\s^2^(Fo^2^)+(0.0355P)^2^+0.8047P] where P=(Fo^2^+2Fc^2^)/3'
_refine_ls_weighting_scheme calc
_refine_ls_wR_factor_gt 0.0594
_refine_ls_wR_factor_ref 0.0637
_reflns_number_gt 5530
_reflns_number_total 6486
_reflns_threshold_expression >2sigma(I)
_cod_data_source_file c8dt03133a2.cif
_cod_data_source_block aaaa_CCDC2
_cod_depositor_comments 'Adding full bibliography for 7047809--7047819.cif.'
_cod_database_code 7047814
_olex2_refinement_description
;
1. Fixed Uiso
 At 1.2 times of:
  All C(H) groups
 At 1.5 times of:
  All C(H,H,H) groups
2.a Aromatic/amide H refined with riding coordinates:
 C1(H1), C10(H10), C3(H3), C2(H2), C19(H19), C29(H29), C8(H8), C25(H25),
 C16(H16), C15(H15), C9(H9), C26(H26), C5(H5), C6(H6)
2.b Idealised Me refined as rotating group:
 C13(H13A,H13B,H13C), C23(H23A,H23B,H23C)
;
_olex2_submission_special_instructions 'No special instructions were received'

loop_
_space_group_symop_id
_space_group_symop_operation_xyz
1 'x, y, z'
2 '-x, y+1/2, -z+1/2'
3 '-x, -y, -z'
4 'x, -y-1/2, z-1/2'

loop_
_atom_site_label
_atom_site_type_symbol
_atom_site_fract_x
_atom_site_fract_y
_atom_site_fract_z
_atom_site_U_iso_or_equiv
_atom_site_adp_type
_atom_site_occupancy
_atom_site_calc_flag
_atom_site_refinement_flags_posn
Ho1 Ho 0.710312(10) 0.425308(7) 0.282654(8) 0.03432(5) Uani 1 d .
Cl4 Cl 0.89224(7) 0.34692(5) 0.00202(6) 0.0623(2) Uani 1 d .
Cl3 Cl 0.83561(8) 0.64707(6) -0.13183(6) 0.0672(3) Uani 1 d .
Cl2 Cl 0.71418(8) 0.60498(6) 0.56776(7) 0.0684(3) Uani 1 d .
Cl1 Cl 1.03109(9) 0.43865(7) 0.74086(7) 0.0796(3) Uani 1 d .
O1 O 0.74367(16) 0.50797(11) 0.40175(13) 0.0427(5) Uani 1 d .
O2 O 0.78660(17) 0.40649(12) 0.15823(14) 0.0447(5) Uani 1 d .
O4 O 0.53552(16) 0.48137(13) 0.28117(15) 0.0507(5) Uani 1 d .
N1 N 0.62902(18) 0.35385(14) 0.40832(16) 0.0388(5) Uani 1 d .
N4 N 0.71494(18) 0.55480(13) 0.18033(16) 0.0361(5) Uani 1 d .
N3 N 0.88074(17) 0.39016(14) 0.39198(17) 0.0369(5) Uani 1 d .
N2 N 0.70988(17) 0.27441(14) 0.27072(15) 0.0372(5) Uani 1 d .
O3 O 0.55244(18) 0.38063(15) 0.19333(17) 0.0628(6) Uani 1 d .
O5 O 0.4015(2) 0.42167(15) 0.2103(3) 0.0845(9) Uani 1 d .
C17 C 0.9521(2) 0.41226(17) 0.5575(2) 0.0431(7) Uani 1 d .
C11 C 0.6668(2) 0.23037(16) 0.33457(19) 0.0365(6) Uani 1 d .
C32 C 0.7603(2) 0.53892(16) 0.10119(18) 0.0334(6) Uani 1 d .
N5 N 0.4928(2) 0.42781(15) 0.2278(2) 0.0511(7) Uani 1 d .
C14 C 0.9541(2) 0.33641(17) 0.3859(2) 0.0440(7) Uani 1 d .
C12 C 0.6230(2) 0.27240(16) 0.40700(18) 0.0365(6) Uani 1 d .
C1 C 0.5848(2) 0.3934(2) 0.4725(2) 0.0457(7) Uani 1 d .
H1 H 0.5884 0.4490 0.4735 0.055 Uiso 1 calc R
C22 C 0.8806(2) 0.42935(15) 0.4771(2) 0.0360(6) Uani 1 d .
C30 C 0.8462(2) 0.44291(18) 0.0153(2) 0.0414(7) Uani 1 d .
C21 C 0.8059(2) 0.49141(15) 0.47793(19) 0.0372(6) Uani 1 d .
C27 C 0.7713(2) 0.59821(18) 0.0319(2) 0.0397(6) Uani 1 d .
C31 C 0.7978(2) 0.45910(17) 0.09280(19) 0.0362(6) Uani 1 d .
C24 C 0.6820(2) 0.62868(17) 0.1927(2) 0.0408(6) Uani 1 d .
C20 C 0.8045(2) 0.53121(17) 0.5623(2) 0.0431(7) Uani 1 d .
C4 C 0.5736(2) 0.22950(19) 0.4723(2) 0.0447(7) Uani 1 d .
C7 C 0.6600(2) 0.14618(17) 0.3304(2) 0.0430(7) Uani 1 d .
C10 C 0.7437(2) 0.23506(18) 0.2006(2) 0.0447(7) Uani 1 d .
H10 H 0.7710 0.2645 0.1550 0.054 Uiso 1 calc R
C3 C 0.5280(3) 0.2741(2) 0.5380(2) 0.0529(8) Uani 1 d .
H3 H 0.4938 0.2480 0.5817 0.063 Uiso 1 calc R
C2 C 0.5335(3) 0.3550(2) 0.5381(2) 0.0525(8) Uani 1 d .
H2 H 0.5032 0.3847 0.5817 0.063 Uiso 1 calc R
C19 C 0.8748(3) 0.51530(19) 0.6427(2) 0.0489(8) Uani 1 d .
H19 H 0.8723 0.5444 0.6976 0.059 Uiso 1 calc R
C29 C 0.8584(2) 0.5010(2) -0.0529(2) 0.0469(7) Uani 1 d .
H29 H 0.8924 0.4879 -0.1035 0.056 Uiso 1 calc R
C8 C 0.6992(2) 0.10721(19) 0.2569(2) 0.0509(8) Uani 1 d .
H8 H 0.6972 0.0516 0.2524 0.061 Uiso 1 calc R
C18 C 0.9456(2) 0.4578(2) 0.6400(2) 0.0494(8) Uani 1 d .
C25 C 0.6909(3) 0.68976(18) 0.1256(2) 0.0509(8) Uani 1 d .
H25 H 0.6671 0.7410 0.1360 0.061 Uiso 1 calc R
C16 C 1.0237(2) 0.3515(2) 0.5485(3) 0.0542(8) Uani 1 d .
H16 H 1.0700 0.3363 0.6001 0.065 Uiso 1 calc R
C28 C 0.8210(2) 0.57546(19) -0.0457(2) 0.0459(7) Uani 1 d .
C13 C 0.9643(3) 0.2990(2) 0.2928(3) 0.0595(9) Uani 1 d .
H13A H 0.9375 0.2455 0.2911 0.089 Uiso 1 calc GR
H13B H 1.0350 0.2973 0.2842 0.089 Uiso 1 calc GR
H13C H 0.9271 0.3302 0.2434 0.089 Uiso 1 calc GR
C15 C 1.0249(2) 0.3156(2) 0.4649(3) 0.0535(8) Uani 1 d .
H15 H 1.0733 0.2761 0.4589 0.064 Uiso 1 calc R
C9 C 0.7403(2) 0.15169(18) 0.1918(2) 0.0496(8) Uani 1 d .
H9 H 0.7659 0.1268 0.1419 0.059 Uiso 1 calc R
C26 C 0.7329(2) 0.67502(19) 0.0472(2) 0.0503(8) Uani 1 d .
H26 H 0.7367 0.7154 0.0032 0.060 Uiso 1 calc R
C5 C 0.5715(3) 0.1442(2) 0.4671(2) 0.0553(8) Uani 1 d .
H5 H 0.5407 0.1155 0.5111 0.066 Uiso 1 calc R
C6 C 0.6123(3) 0.1046(2) 0.4009(2) 0.0543(8) Uani 1 d .
H6 H 0.6101 0.0489 0.4002 0.065 Uiso 1 calc R
C23 C 0.6359(3) 0.64906(19) 0.2791(2) 0.0555(9) Uani 1 d .
H23A H 0.5634 0.6411 0.2673 0.083 Uiso 1 calc GR
H23B H 0.6501 0.7041 0.2955 0.083 Uiso 1 calc GR
H23C H 0.6645 0.6151 0.3299 0.083 Uiso 1 calc GR

loop_
_atom_site_aniso_label
_atom_site_aniso_U_11
_atom_site_aniso_U_22
_atom_site_aniso_U_33
_atom_site_aniso_U_23
_atom_site_aniso_U_13
_atom_site_aniso_U_12
Ho1 0.04088(9) 0.03144(8) 0.03155(8) 0.00016(5) 0.00825(5) 0.00482(5)
Cl4 0.0720(6) 0.0623(5) 0.0564(5) -0.0085(4) 0.0224(4) 0.0189(4)
Cl3 0.0826(7) 0.0739(6) 0.0483(5) 0.0150(4) 0.0207(4) -0.0175(5)
Cl2 0.0906(7) 0.0525(5) 0.0620(5) -0.0182(4) 0.0102(5) 0.0165(5)
Cl1 0.0715(7) 0.1018(8) 0.0569(6) 0.0062(5) -0.0231(5) -0.0108(6)
O1 0.0536(12) 0.0364(10) 0.0372(10) -0.0017(8) 0.0019(9) 0.0095(9)
O2 0.0612(14) 0.0374(11) 0.0387(11) 0.0038(8) 0.0185(10) 0.0099(9)
O4 0.0499(13) 0.0451(12) 0.0573(13) -0.0029(10) 0.0082(11) 0.0072(10)
N1 0.0420(13) 0.0399(13) 0.0357(12) 0.0015(10) 0.0095(10) 0.0064(10)
N4 0.0359(13) 0.0349(12) 0.0384(12) 0.0013(10) 0.0078(10) 0.0011(10)
N3 0.0338(12) 0.0324(12) 0.0460(13) 0.0039(10) 0.0103(10) -0.0014(10)
N2 0.0385(13) 0.0343(12) 0.0401(13) -0.0018(10) 0.0096(10) 0.0044(10)
O3 0.0535(14) 0.0715(16) 0.0604(15) -0.0207(13) -0.0028(11) 0.0142(12)
O5 0.0447(16) 0.0702(19) 0.134(3) -0.0077(16) -0.0037(17) 0.0047(12)
C17 0.0381(16) 0.0411(16) 0.0491(17) 0.0105(13) 0.0027(13) -0.0123(12)
C11 0.0294(14) 0.0374(15) 0.0410(15) 0.0024(12) -0.0010(11) 0.0043(11)
C32 0.0313(14) 0.0379(14) 0.0306(13) 0.0007(11) 0.0020(11) -0.0033(11)
N5 0.0461(17) 0.0462(16) 0.0593(17) 0.0064(13) 0.0018(13) 0.0078(12)
C14 0.0362(16) 0.0368(15) 0.0614(19) 0.0050(14) 0.0158(14) -0.0021(12)
C12 0.0349(14) 0.0392(15) 0.0344(14) 0.0051(12) 0.0013(11) 0.0021(12)
C1 0.0497(18) 0.0481(17) 0.0408(16) 0.0010(14) 0.0119(14) 0.0076(14)
C22 0.0359(15) 0.0315(14) 0.0409(15) 0.0041(11) 0.0062(12) -0.0082(11)
C30 0.0410(16) 0.0458(17) 0.0379(15) -0.0069(12) 0.0074(13) 0.0003(13)
C21 0.0436(16) 0.0270(13) 0.0416(15) 0.0017(11) 0.0079(13) -0.0078(11)
C27 0.0330(15) 0.0452(16) 0.0395(15) 0.0041(13) 0.0004(12) -0.0060(12)
C31 0.0346(15) 0.0406(15) 0.0330(14) -0.0002(12) 0.0035(11) 0.0007(12)
C24 0.0411(16) 0.0365(15) 0.0451(16) 0.0006(12) 0.0071(13) 0.0005(12)
C20 0.0537(18) 0.0337(15) 0.0424(16) -0.0017(12) 0.0084(14) -0.0081(13)
C4 0.0398(16) 0.0512(18) 0.0415(16) 0.0093(14) 0.0001(13) 0.0001(13)
C7 0.0424(17) 0.0346(15) 0.0496(17) 0.0033(13) -0.0025(14) -0.0002(12)
C10 0.0448(17) 0.0410(16) 0.0501(17) -0.0032(13) 0.0133(14) 0.0041(13)
C3 0.0516(19) 0.068(2) 0.0413(16) 0.0113(16) 0.0140(15) 0.0017(16)
C2 0.0524(19) 0.065(2) 0.0423(17) 0.0014(15) 0.0157(15) 0.0107(16)
C19 0.061(2) 0.0451(17) 0.0391(16) -0.0036(13) 0.0022(15) -0.0179(16)
C29 0.0452(18) 0.062(2) 0.0358(15) -0.0043(14) 0.0139(13) -0.0070(15)
C8 0.052(2) 0.0318(15) 0.067(2) -0.0049(15) 0.0014(16) 0.0016(14)
C18 0.0479(19) 0.0536(19) 0.0433(17) 0.0060(15) -0.0066(14) -0.0185(16)
C25 0.059(2) 0.0337(15) 0.062(2) 0.0085(14) 0.0172(16) 0.0025(14)
C16 0.0393(17) 0.056(2) 0.065(2) 0.0154(17) -0.0008(15) 0.0000(15)
C28 0.0455(18) 0.057(2) 0.0357(15) 0.0055(13) 0.0073(13) -0.0142(14)
C13 0.0474(19) 0.059(2) 0.075(2) -0.0057(18) 0.0180(17) 0.0085(16)
C15 0.0356(17) 0.0492(19) 0.076(2) 0.0132(17) 0.0107(16) 0.0053(14)
C9 0.0502(19) 0.0438(18) 0.0561(19) -0.0145(15) 0.0122(15) 0.0053(14)
C26 0.055(2) 0.0412(17) 0.0558(19) 0.0145(14) 0.0114(16) -0.0049(14)
C5 0.062(2) 0.0512(19) 0.0527(19) 0.0152(16) 0.0089(17) -0.0097(16)
C6 0.062(2) 0.0383(16) 0.060(2) 0.0090(16) -0.0006(17) -0.0045(15)
C23 0.074(2) 0.0395(17) 0.057(2) 0.0002(14) 0.0247(18) 0.0117(16)

loop_
_atom_type_symbol
_atom_type_description
_atom_type_scat_dispersion_real
_atom_type_scat_dispersion_imag
_atom_type_scat_source
C C 0.0033 0.0016 'International Tables Vol C Tables 4.2.6.8 and 6.1.1.4'
H H 0.0000 0.0000 'International Tables Vol C Tables 4.2.6.8 and 6.1.1.4'
Cl Cl 0.1484 0.1585 'International Tables Vol C Tables 4.2.6.8 and 6.1.1.4'
Ho Ho -0.2175 4.6783 'International Tables Vol C Tables 4.2.6.8 and 6.1.1.4'
N N 0.0061 0.0033 'International Tables Vol C Tables 4.2.6.8 and 6.1.1.4'
O O 0.0106 0.0060 'International Tables Vol C Tables 4.2.6.8 and 6.1.1.4'

loop_
_geom_angle_atom_site_label_1
_geom_angle_atom_site_label_2
_geom_angle_atom_site_label_3
_geom_angle
O1 Ho1 O4 81.91(7)
O1 Ho1 N1 78.49(8)
O1 Ho1 N4 84.29(7)
O1 Ho1 N3 67.05(7)
O1 Ho1 N2 132.72(7)
O1 Ho1 O3 132.50(8)
O1 Ho1 N5 106.98(8)
O2 Ho1 O1 131.23(8)
O2 Ho1 O4 125.20(8)
O2 Ho1 N1 143.50(7)
O2 Ho1 N4 67.21(7)
O2 Ho1 N3 90.12(8)
O2 Ho1 N2 78.38(7)
O2 Ho1 O3 89.07(8)
O2 Ho1 N5 109.46(9)
O4 Ho1 N1 72.46(7)
O4 Ho1 N4 77.13(7)
O4 Ho1 N3 143.86(7)
O4 Ho1 N2 112.36(7)
O4 Ho1 N5 25.86(7)
N1 Ho1 N4 146.75(7)
N1 Ho1 N3 83.23(7)
N1 Ho1 N2 65.12(7)
N1 Ho1 N5 72.25(8)
N4 Ho1 N3 115.79(7)
N4 Ho1 N5 86.16(7)
N3 Ho1 N5 155.48(8)
N2 Ho1 N4 141.76(7)
N2 Ho1 N3 79.17(7)
N2 Ho1 N5 90.17(7)
O3 Ho1 O4 51.44(8)
O3 Ho1 N1 79.16(8)
O3 Ho1 N4 92.36(8)
O3 Ho1 N3 148.94(8)
O3 Ho1 N2 70.26(8)
O3 Ho1 N5 25.72(8)
C21 O1 Ho1 123.82(16)
C31 O2 Ho1 126.76(17)
N5 O4 Ho1 94.48(17)
C12 N1 Ho1 119.48(18)
C1 N1 Ho1 122.0(2)
C1 N1 C12 118.3(3)
C32 N4 Ho1 110.41(17)
C24 N4 Ho1 131.20(18)
C24 N4 C32 118.4(2)
C14 N3 Ho1 133.1(2)
C14 N3 C22 117.6(3)
C22 N3 Ho1 108.51(17)
C11 N2 Ho1 119.42(17)
C10 N2 Ho1 123.13(19)
C10 N2 C11 117.3(3)
N5 O3 Ho1 98.08(18)
C22 C17 C18 117.5(3)
C16 C17 C22 117.0(3)
C16 C17 C18 125.5(3)
N2 C11 C12 118.0(2)
N2 C11 C7 122.7(3)
C7 C11 C12 119.2(3)
N4 C32 C27 122.5(3)
N4 C32 C31 116.2(2)
C27 C32 C31 121.2(3)
O4 N5 Ho1 59.66(15)
O4 N5 O3 115.4(3)
O3 N5 Ho1 56.20(15)
O5 N5 Ho1 173.2(2)
O5 N5 O4 122.8(3)
O5 N5 O3 121.8(3)
N3 C14 C13 119.6(3)
N3 C14 C15 121.4(3)
C15 C14 C13 118.9(3)
N1 C12 C11 117.9(2)
N1 C12 C4 122.0(3)
C4 C12 C11 120.1(3)
N1 C1 H1 118.6
N1 C1 C2 122.8(3)
C2 C1 H1 118.6
N3 C22 C17 122.8(3)
N3 C22 C21 115.5(2)
C17 C22 C21 121.6(3)
C31 C30 Cl4 118.5(2)
C31 C30 C29 122.4(3)
C29 C30 Cl4 119.1(2)
O1 C21 C22 120.3(2)
O1 C21 C20 123.3(3)
C20 C21 C22 116.4(3)
C28 C27 C32 117.6(3)
C26 C27 C32 116.8(3)
C26 C27 C28 125.5(3)
O2 C31 C32 119.3(2)
O2 C31 C30 123.8(3)
C30 C31 C32 116.9(3)
N4 C24 C25 121.2(3)
N4 C24 C23 120.1(3)
C25 C24 C23 118.7(3)
C21 C20 Cl2 118.3(2)
C21 C20 C19 122.9(3)
C19 C20 Cl2 118.8(2)
C12 C4 C5 118.7(3)
C3 C4 C12 117.3(3)
C3 C4 C5 124.1(3)
C11 C7 C6 118.8(3)
C8 C7 C11 117.9(3)
C8 C7 C6 123.2(3)
N2 C10 H10 118.3
N2 C10 C9 123.4(3)
C9 C10 H10 118.3
C4 C3 H3 119.8
C2 C3 C4 120.3(3)
C2 C3 H3 119.8
C1 C2 H2 120.3
C3 C2 C1 119.3(3)
C3 C2 H2 120.3
C20 C19 H19 120.1
C18 C19 C20 119.7(3)
C18 C19 H19 120.1
C30 C29 H29 119.8
C28 C29 C30 120.4(3)
C28 C29 H29 119.8
C7 C8 H8 120.4
C9 C8 C7 119.2(3)
C9 C8 H8 120.4
C17 C18 Cl1 119.3(3)
C19 C18 Cl1 118.8(3)
C19 C18 C17 121.8(3)
C24 C25 H25 119.4
C26 C25 C24 121.2(3)
C26 C25 H25 119.4
C17 C16 H16 120.2
C15 C16 C17 119.6(3)
C15 C16 H16 120.2
C27 C28 Cl3 118.6(2)
C29 C28 Cl3 120.0(2)
C29 C28 C27 121.4(3)
C14 C13 H13A 109.5
C14 C13 H13B 109.5
C14 C13 H13C 109.5
H13A C13 H13B 109.5
H13A C13 H13C 109.5
H13B C13 H13C 109.5
C14 C15 H15 119.3
C16 C15 C14 121.4(3)
C16 C15 H15 119.3
C10 C9 H9 120.3
C8 C9 C10 119.4(3)
C8 C9 H9 120.3
C27 C26 H26 120.1
C25 C26 C27 119.8(3)
C25 C26 H26 120.1
C4 C5 H5 119.1
C6 C5 C4 121.9(3)
C6 C5 H5 119.1
C7 C6 H6 119.3
C5 C6 C7 121.3(3)
C5 C6 H6 119.3
C24 C23 H23A 109.5
C24 C23 H23B 109.5
C24 C23 H23C 109.5
H23A C23 H23B 109.5
H23A C23 H23C 109.5
H23B C23 H23C 109.5

loop_
_geom_bond_atom_site_label_1
_geom_bond_atom_site_label_2
_geom_bond_distance
Ho1 O1 2.1946(19)
Ho1 O2 2.1895(19)
Ho1 O4 2.492(2)
Ho1 N1 2.521(2)
Ho1 N4 2.618(2)
Ho1 N3 2.633(2)
Ho1 N2 2.524(2)
Ho1 O3 2.416(2)
Ho1 N5 2.879(3)
Cl4 C30 1.734(3)
Cl3 C28 1.749(3)
Cl2 C20 1.725(3)
Cl1 C18 1.742(3)
O1 C21 1.307(3)
O2 C31 1.309(3)
O4 N5 1.260(3)
N1 C12 1.362(4)
N1 C1 1.331(4)
N4 C32 1.381(3)
N4 C24 1.327(4)
N3 C14 1.334(4)
N3 C22 1.386(4)
N2 C11 1.359(3)
N2 C10 1.329(4)
O3 N5 1.262(3)
O5 N5 1.205(4)
C17 C22 1.418(4)
C17 C18 1.419(5)
C17 C16 1.405(5)
C11 C12 1.439(4)
C11 C7 1.409(4)
C32 C27 1.424(4)
C32 C31 1.432(4)
C14 C13 1.497(5)
C14 C15 1.413(5)
C12 C4 1.409(4)
C1 H1 0.9300
C1 C2 1.390(4)
C22 C21 1.433(4)
C30 C31 1.383(4)
C30 C29 1.402(4)
C21 C20 1.383(4)
C27 C28 1.419(4)
C27 C26 1.407(4)
C24 C25 1.418(4)
C24 C23 1.493(4)
C20 C19 1.406(4)
C4 C3 1.400(5)
C4 C5 1.425(4)
C7 C8 1.397(4)
C7 C6 1.441(5)
C10 H10 0.9300
C10 C9 1.397(4)
C3 H3 0.9300
C3 C2 1.352(5)
C2 H2 0.9300
C19 H19 0.9300
C19 C18 1.346(5)
C29 H29 0.9300
C29 C28 1.347(4)
C8 H8 0.9300
C8 C9 1.363(5)
C25 H25 0.9300
C25 C26 1.344(4)
C16 H16 0.9300
C16 C15 1.344(5)
C13 H13A 0.9600
C13 H13B 0.9600
C13 H13C 0.9600
C15 H15 0.9300
C9 H9 0.9300
C26 H26 0.9300
C5 H5 0.9300
C5 C6 1.331(5)
C6 H6 0.9300
C23 H23A 0.9600
C23 H23B 0.9600
C23 H23C 0.9600
